data_1512393
loop_
_publ_author_name
'Tan, Darlene Q.'
'Younai, Ashkaan'
'Pattawong, Ommidala'
'Fettinger, James C.'
'Cheong, Paul Ha-Yeon'
'Shaw, Jared T.'

_publ_section_title
;
 Stereoselective Synthesis of \g-Lactams from Imines and Cyanosuccinic
 Anhydrides.
;
_journal_issue 19
_journal_name_full 'Organic letters'
_journal_page_first 5126
_journal_page_last 5129
_journal_paper_doi 10.1021/ol402554n
_journal_volume 15
_journal_year 2013
_chemical_absolute_configuration ad
_chemical_formula_moiety 'C22 H22 N2 O4'
_chemical_formula_sum 'C22 H22 N2 O4'
_chemical_formula_weight 378.42
_chemical_name_systematic
; 
 ? 
;
_space_group_IT_number 19
_symmetry_cell_setting orthorhombic
_symmetry_space_group_name_Hall 'P 2ac 2ab'
_symmetry_space_group_name_H-M 'P 21 21 21'
_atom_sites_solution_hydrogens geom
_atom_sites_solution_primary direct
_atom_sites_solution_secondary difmap
_audit_creation_method SHELXL-97
_cell_angle_alpha 90.00
_cell_angle_beta 90.00
_cell_angle_gamma 90.00
_cell_formula_units_Z 4
_cell_length_a 8.0023(8)
_cell_length_b 8.5569(7)
_cell_length_c 27.385(2)
_cell_measurement_reflns_used 9977
_cell_measurement_temperature 90(2)
_cell_measurement_theta_max 68.29
_cell_measurement_theta_min 7.09
_cell_volume 1875.2(3)
_computing_cell_refinement 'SAINT (7.68A) (Bruker, 2009)'
_computing_data_collection 'Apex2 (2010-11.3) (Bruker, 2010)'
_computing_data_reduction 'SAINT (7.68A) (Bruker, 2009)'
_computing_molecular_graphics 'Bruker SHELXTL'
_computing_publication_material 'Bruker SHELXTL'
_computing_structure_refinement 'SHELXL-97 (Sheldrick, 2008)'
_computing_structure_solution 'SHELXS-97 (Sheldrick, 2008)'
_diffrn_ambient_temperature 90(2)
_diffrn_measured_fraction_theta_full 0.994
_diffrn_measured_fraction_theta_max 0.994
_diffrn_measurement_device_type 'Bruker Duo APEX-II CCD'
_diffrn_measurement_method '\f and \w scans'
_diffrn_radiation_monochromator graphite
_diffrn_radiation_source 'fine-focus sealed tube'
_diffrn_radiation_type CuK\a
_diffrn_radiation_wavelength 1.54178
_diffrn_reflns_av_R_equivalents 0.0309
_diffrn_reflns_av_sigmaI/netI 0.0217
_diffrn_reflns_limit_h_max 8
_diffrn_reflns_limit_h_min -9
_diffrn_reflns_limit_k_max 10
_diffrn_reflns_limit_k_min -10
_diffrn_reflns_limit_l_max 32
_diffrn_reflns_limit_l_min -32
_diffrn_reflns_number 15580
_diffrn_reflns_theta_full 68.32
_diffrn_reflns_theta_max 68.32
_diffrn_reflns_theta_min 6.10
_exptl_absorpt_coefficient_mu 0.758
_exptl_absorpt_correction_T_max 0.8941
_exptl_absorpt_correction_T_min 0.7523
_exptl_absorpt_correction_type numerical
_exptl_absorpt_process_details 'SADABS 2008/1 (Sheldrick, 2008)'
_exptl_crystal_colour colourless
_exptl_crystal_density_diffrn 1.340
_exptl_crystal_density_method 'not measured'
_exptl_crystal_description Block
_exptl_crystal_F_000 800
_exptl_crystal_size_max 0.40
_exptl_crystal_size_mid 0.28
_exptl_crystal_size_min 0.15
_refine_diff_density_max 0.201
_refine_diff_density_min -0.144
_refine_diff_density_rms 0.032
_refine_ls_abs_structure_details 'Flack H D (1983), Acta Cryst. A39, 876-881'
_refine_ls_abs_structure_Flack -0.04(13)
_refine_ls_extinction_coef 0.0026(4)
_refine_ls_extinction_expression Fc^*^=kFc[1+0.001xFc^2^\l^3^/sin(2\q)]^-1/4^
_refine_ls_extinction_method SHELXL
_refine_ls_goodness_of_fit_ref 1.055
_refine_ls_hydrogen_treatment refall
_refine_ls_matrix_type full
_refine_ls_number_parameters 342
_refine_ls_number_reflns 3427
_refine_ls_number_restraints 0
_refine_ls_restrained_S_all 1.055
_refine_ls_R_factor_all 0.0258
_refine_ls_R_factor_gt 0.0258
_refine_ls_shift/su_max 0.001
_refine_ls_shift/su_mean 0.000
_refine_ls_structure_factor_coef Fsqd
_refine_ls_weighting_details 'calc w=1/[\s^2^(Fo^2^)+(0.0389P)^2^+0.4052P] where P=(Fo^2^+2Fc^2^)/3'
_refine_ls_weighting_scheme calc
_refine_ls_wR_factor_gt 0.0677
_refine_ls_wR_factor_ref 0.0677
_reflns_number_gt 3426
_reflns_number_total 3427
_reflns_threshold_expression >2sigma(I)
_cod_data_source_file ol402554n_si_006.cif
_cod_data_source_block jf2066f
_cod_depositor_comments
;
The following automatic conversions were performed:

'_symmetry_cell_setting' value 'Orthorhombic' changed to
'orthorhombic' according to
/home/saulius/struct/CIF-dictionaries/cif_core.dic dictionary named
'cif_core.dic' version 2.4.2 from
2011-04-26.

'_exptl_absorpt_correction_type' value 'Numerical'
changed to 'numerical' according to
/home/saulius/struct/CIF-dictionaries/cif_core.dic dictionary named
'cif_core.dic' version 2.4.2 from
2011-04-26.

'_refine_ls_hydrogen_treatment' value 'Refall' changed
to 'refall' according to
/home/saulius/struct/CIF-dictionaries/cif_core.dic dictionary named
'cif_core.dic' version 2.4.2 from 2011-04-26.

Automatic conversion script
Id: cif_fix_values 1891 2012-01-12 08:04:46Z andrius 
;
_cod_database_code 1512393

loop_
_symmetry_equiv_pos_as_xyz
'x, y, z'
'-x+1/2, -y, z+1/2'
'-x, y+1/2, -z+1/2'
'x+1/2, -y+1/2, -z'

loop_
_atom_site_label
_atom_site_type_symbol
_atom_site_fract_x
_atom_site_fract_y
_atom_site_fract_z
_atom_site_U_iso_or_equiv
_atom_site_adp_type
_atom_site_occupancy
_atom_site_symmetry_multiplicity
_atom_site_calc_flag
C1 C 0.34091(15) 0.29915(14) 0.88167(4) 0.0151(2) Uani 1 1 d
H1 H 0.2530(17) 0.2382(16) 0.8646(5) 0.010(3) Uiso 1 1 d
N1 N 0.45745(13) 0.19266(11) 0.90663(4) 0.0143(2) Uani 1 1 d
C2 C 0.25339(15) 0.38373(14) 0.92596(4) 0.0155(2) Uani 1 1 d
C3 C 0.25276(16) 0.25300(14) 0.96472(4) 0.0171(3) Uani 1 1 d
H3A H 0.153(2) 0.1860(18) 0.9604(5) 0.017(3) Uiso 1 1 d
H3B H 0.2576(19) 0.2907(16) 0.9971(6) 0.017(4) Uiso 1 1 d
C4 C 0.40497(15) 0.15645(13) 0.95214(4) 0.0151(2) Uani 1 1 d
O4 O 0.46695(11) 0.05900(10) 0.97966(3) 0.0185(2) Uani 1 1 d
C5 C 0.57383(15) 0.09385(14) 0.87771(4) 0.0149(2) Uani 1 1 d
H5 H 0.5877(18) 0.1478(17) 0.8474(5) 0.014(3) Uiso 1 1 d
C6 C 0.74997(15) 0.08303(14) 0.90113(4) 0.0164(2) Uani 1 1 d
H6 H 0.7802(18) 0.1883(18) 0.9120(5) 0.013(3) Uiso 1 1 d
O6 O 0.75718(11) -0.02209(11) 0.94111(3) 0.0203(2) Uani 1 1 d
H6A H 0.657(3) -0.008(2) 0.9582(7) 0.050(6) Uiso 1 1 d
C7 C 0.87620(15) 0.02999(15) 0.86315(4) 0.0164(2) Uani 1 1 d
C8 C 0.94591(16) -0.11908(15) 0.86484(5) 0.0202(3) Uani 1 1 d
H8 H 0.914(2) -0.1864(18) 0.8915(6) 0.020(4) Uiso 1 1 d
C9 C 1.05630(16) -0.16759(16) 0.82870(5) 0.0225(3) Uani 1 1 d
H9 H 1.104(2) -0.2720(19) 0.8300(5) 0.020(4) Uiso 1 1 d
C10 C 1.09885(16) -0.06905(16) 0.79067(5) 0.0214(3) Uani 1 1 d
H10 H 1.172(2) -0.1036(19) 0.7654(6) 0.027(4) Uiso 1 1 d
C11 C 1.03198(16) 0.08117(16) 0.78901(5) 0.0202(3) Uani 1 1 d
H11 H 1.058(2) 0.1497(19) 0.7624(6) 0.024(4) Uiso 1 1 d
C12 C 0.92229(16) 0.13076(14) 0.82524(4) 0.0182(3) Uani 1 1 d
H12 H 0.872(2) 0.234(2) 0.8241(6) 0.030(4) Uiso 1 1 d
C13 C 0.49610(17) -0.06447(15) 0.86650(5) 0.0205(3) Uani 1 1 d
H13A H 0.393(2) -0.054(2) 0.8467(6) 0.030(4) Uiso 1 1 d
H13B H 0.472(2) -0.117(2) 0.8964(7) 0.033(4) Uiso 1 1 d
H13C H 0.578(2) -0.1247(19) 0.8472(6) 0.023(4) Uiso 1 1 d
C14 C 0.41870(15) 0.40776(13) 0.84469(4) 0.0150(2) Uani 1 1 d
C15 C 0.58039(16) 0.46576(14) 0.85015(4) 0.0167(2) Uani 1 1 d
H15 H 0.647(2) 0.4350(18) 0.8773(5) 0.021(4) Uiso 1 1 d
C16 C 0.64654(17) 0.56605(15) 0.81541(5) 0.0195(3) Uani 1 1 d
H16 H 0.756(2) 0.6019(18) 0.8194(5) 0.019(4) Uiso 1 1 d
C17 C 0.55106(17) 0.61124(15) 0.77525(5) 0.0215(3) Uani 1 1 d
H17 H 0.597(2) 0.684(2) 0.7522(6) 0.030(4) Uiso 1 1 d
C18 C 0.39002(17) 0.55516(16) 0.76999(5) 0.0220(3) Uani 1 1 d
H18 H 0.322(2) 0.586(2) 0.7412(6) 0.032(4) Uiso 1 1 d
C19 C 0.32381(16) 0.45308(15) 0.80447(4) 0.0180(3) Uani 1 1 d
H19 H 0.212(2) 0.4127(18) 0.8004(5) 0.022(4) Uiso 1 1 d
C20 C 0.34946(15) 0.52997(14) 0.94332(4) 0.0162(3) Uani 1 1 d
O20 O 0.29643(11) 0.65955(10) 0.93885(3) 0.0224(2) Uani 1 1 d
C21 C 0.59358(19) 0.62141(16) 0.98131(5) 0.0244(3) Uani 1 1 d
H21A H 0.692(2) 0.574(2) 0.9912(6) 0.029(4) Uiso 1 1 d
H21B H 0.616(2) 0.693(2) 0.9545(6) 0.029(4) Uiso 1 1 d
H21C H 0.536(3) 0.671(2) 1.0091(7) 0.044(5) Uiso 1 1 d
O21 O 0.49419(11) 0.49057(10) 0.96336(3) 0.0183(2) Uani 1 1 d
C22 C 0.08562(16) 0.43489(14) 0.91059(4) 0.0171(3) Uani 1 1 d
N22 N -0.04256(14) 0.47125(14) 0.89632(4) 0.0232(2) Uani 1 1 d

loop_
_atom_site_aniso_label
_atom_site_aniso_U_11
_atom_site_aniso_U_22
_atom_site_aniso_U_33
_atom_site_aniso_U_23
_atom_site_aniso_U_13
_atom_site_aniso_U_12
C1 0.0140(5) 0.0146(5) 0.0167(5) 0.0000(4) -0.0020(5) 0.0007(5)
N1 0.0144(5) 0.0122(4) 0.0162(5) 0.0014(4) 0.0001(4) 0.0006(4)
C2 0.0128(5) 0.0172(6) 0.0165(5) 0.0013(5) 0.0012(5) 0.0010(5)
C3 0.0179(6) 0.0163(6) 0.0171(6) 0.0015(5) 0.0007(5) -0.0003(5)
C4 0.0145(5) 0.0137(5) 0.0170(5) -0.0012(4) -0.0013(5) -0.0046(5)
O4 0.0196(4) 0.0178(4) 0.0179(4) 0.0043(3) 0.0009(3) 0.0012(4)
C5 0.0156(6) 0.0151(5) 0.0139(5) -0.0002(4) 0.0008(4) 0.0004(5)
C6 0.0171(6) 0.0154(6) 0.0166(5) -0.0007(5) -0.0020(5) 0.0004(5)
O6 0.0202(4) 0.0238(5) 0.0168(4) 0.0033(4) -0.0004(4) 0.0051(4)
C7 0.0133(6) 0.0181(6) 0.0179(6) -0.0027(5) -0.0037(4) -0.0018(5)
C8 0.0187(6) 0.0201(6) 0.0217(6) 0.0003(5) 0.0004(5) -0.0004(5)
C9 0.0197(6) 0.0185(6) 0.0292(7) -0.0038(5) 0.0011(5) 0.0038(5)
C10 0.0158(6) 0.0258(7) 0.0225(6) -0.0060(5) 0.0019(5) -0.0007(5)
C11 0.0170(6) 0.0240(6) 0.0196(6) 0.0001(5) -0.0002(5) -0.0026(5)
C12 0.0166(6) 0.0173(6) 0.0207(6) -0.0011(5) -0.0027(5) 0.0011(5)
C13 0.0201(6) 0.0178(6) 0.0237(6) -0.0028(5) -0.0022(5) -0.0008(5)
C14 0.0167(6) 0.0127(5) 0.0156(5) -0.0020(4) 0.0016(4) 0.0038(5)
C15 0.0177(6) 0.0158(5) 0.0168(6) -0.0014(4) -0.0001(5) 0.0022(5)
C16 0.0190(6) 0.0167(6) 0.0229(6) -0.0018(5) 0.0035(5) -0.0011(5)
C17 0.0279(7) 0.0174(6) 0.0192(6) 0.0037(5) 0.0080(5) 0.0022(5)
C18 0.0269(7) 0.0232(6) 0.0158(6) 0.0021(5) -0.0002(5) 0.0062(6)
C19 0.0171(6) 0.0187(6) 0.0182(6) -0.0019(5) -0.0008(5) 0.0033(5)
C20 0.0159(5) 0.0191(6) 0.0135(5) 0.0008(5) 0.0020(5) 0.0004(5)
O20 0.0212(5) 0.0152(4) 0.0310(5) -0.0002(4) -0.0025(4) 0.0026(4)
C21 0.0225(7) 0.0193(6) 0.0315(7) -0.0008(6) -0.0087(6) -0.0030(6)
O21 0.0174(4) 0.0163(4) 0.0211(4) 0.0004(3) -0.0032(3) -0.0005(4)
C22 0.0182(6) 0.0157(6) 0.0175(5) -0.0001(4) 0.0027(5) -0.0003(5)
N22 0.0181(5) 0.0236(5) 0.0280(5) -0.0003(5) -0.0019(4) 0.0012(4)

loop_
_atom_type_symbol
_atom_type_description
_atom_type_scat_dispersion_real
_atom_type_scat_dispersion_imag
_atom_type_scat_source
C C 0.0181 0.0091 'International Tables Vol C Tables 4.2.6.8 and 6.1.1.4'
H H 0.0000 0.0000 'International Tables Vol C Tables 4.2.6.8 and 6.1.1.4'
N N 0.0311 0.0180 'International Tables Vol C Tables 4.2.6.8 and 6.1.1.4'
O O 0.0492 0.0322 'International Tables Vol C Tables 4.2.6.8 and 6.1.1.4'

loop_
_geom_angle_atom_site_label_1
_geom_angle_atom_site_label_2
_geom_angle_atom_site_label_3
_geom_angle
N1 C1 C14 115.56(10)
N1 C1 C2 102.03(9)
C14 C1 C2 114.63(9)
N1 C1 H1 110.0(8)
C14 C1 H1 107.5(8)
C2 C1 H1 106.8(8)
C4 N1 C1 111.92(9)
C4 N1 C5 123.76(10)
C1 N1 C5 120.11(9)
C22 C2 C3 114.15(10)
C22 C2 C20 107.51(10)
C3 C2 C20 112.18(10)
C22 C2 C1 108.75(10)
C3 C2 C1 101.42(9)
C20 C2 C1 112.82(10)
C4 C3 C2 103.71(10)
C4 C3 H3A 107.8(9)
C2 C3 H3A 109.9(8)
C4 C3 H3B 111.6(9)
C2 C3 H3B 113.5(9)
H3A C3 H3B 110.1(12)
O4 C4 N1 126.58(11)
O4 C4 C3 123.82(11)
N1 C4 C3 109.59(10)
N1 C5 C13 110.96(10)
N1 C5 C6 112.51(9)
C13 C5 C6 113.68(10)
N1 C5 H5 105.1(9)
C13 C5 H5 107.6(9)
C6 C5 H5 106.4(9)
O6 C6 C7 108.18(10)
O6 C6 C5 113.20(10)
C7 C6 C5 109.81(9)
O6 C6 H6 109.8(8)
C7 C6 H6 108.6(9)
C5 C6 H6 107.2(9)
C6 O6 H6A 105.8(12)
C8 C7 C12 118.91(11)
C8 C7 C6 121.13(11)
C12 C7 C6 119.95(11)
C9 C8 C7 120.28(12)
C9 C8 H8 122.0(9)
C7 C8 H8 117.7(9)
C10 C9 C8 120.71(12)
C10 C9 H9 119.3(9)
C8 C9 H9 120.0(9)
C9 C10 C11 119.52(12)
C9 C10 H10 120.6(10)
C11 C10 H10 119.9(10)
C12 C11 C10 120.03(12)
C12 C11 H11 119.6(10)
C10 C11 H11 120.3(10)
C11 C12 C7 120.51(12)
C11 C12 H12 121.0(10)
C7 C12 H12 118.4(10)
C5 C13 H13A 111.6(10)
C5 C13 H13B 109.3(11)
H13A C13 H13B 110.1(15)
C5 C13 H13C 107.5(10)
H13A C13 H13C 107.8(13)
H13B C13 H13C 110.3(14)
C19 C14 C15 119.45(11)
C19 C14 C1 118.50(11)
C15 C14 C1 122.03(11)
C16 C15 C14 120.09(11)
C16 C15 H15 119.7(10)
C14 C15 H15 120.2(10)
C15 C16 C17 120.26(12)
C15 C16 H16 118.8(9)
C17 C16 H16 120.9(9)
C18 C17 C16 119.79(12)
C18 C17 H17 120.8(11)
C16 C17 H17 119.3(11)
C17 C18 C19 120.15(12)
C17 C18 H18 120.2(11)
C19 C18 H18 119.7(11)
C18 C19 C14 120.26(12)
C18 C19 H19 119.9(9)
C14 C19 H19 119.8(9)
O20 C20 O21 126.12(11)
O20 C20 C2 122.99(11)
O21 C20 C2 110.89(10)
O21 C21 H21A 103.3(11)
O21 C21 H21B 109.1(10)
H21A C21 H21B 109.6(15)
O21 C21 H21C 109.7(12)
H21A C21 H21C 111.2(15)
H21B C21 H21C 113.5(15)
C20 O21 C21 114.89(10)
N22 C22 C2 176.38(13)

loop_
_geom_bond_atom_site_label_1
_geom_bond_atom_site_label_2
_geom_bond_distance
C1 N1 1.4721(15)
C1 C14 1.5088(17)
C1 C2 1.5765(16)
C1 H1 0.992(14)
N1 C4 1.3513(16)
N1 C5 1.4864(15)
C2 C22 1.4734(17)
C2 C3 1.5422(16)
C2 C20 1.5437(17)
C3 C4 1.5116(17)
C3 H3A 0.990(16)
C3 H3B 0.945(16)
C4 O4 1.2285(15)
C5 C13 1.5220(17)
C5 C6 1.5514(16)
C5 H5 0.956(15)
C6 O6 1.4182(15)
C6 C7 1.5192(17)
C6 H6 0.979(15)
O6 H6A 0.94(2)
C7 C8 1.3930(18)
C7 C12 1.3990(18)
C8 C9 1.3900(19)
C8 H8 0.965(16)
C9 C10 1.3827(19)
C9 H9 0.974(16)
C10 C11 1.3931(19)
C10 H10 0.952(18)
C11 C12 1.3911(18)
C11 H11 0.958(16)
C12 H12 0.974(18)
C13 H13A 0.989(18)
C13 H13B 0.955(19)
C13 H13C 0.987(17)
C14 C19 1.3930(17)
C14 C15 1.3938(18)
C15 C16 1.3864(18)
C15 H15 0.951(16)
C16 C17 1.3937(19)
C16 H16 0.934(17)
C17 C18 1.383(2)
C17 H17 0.958(18)
C18 C19 1.3911(18)
C18 H18 0.995(18)
C19 H19 0.969(17)
C20 O20 1.1935(16)
C20 O21 1.3252(15)
C21 O21 1.4586(16)
C21 H21A 0.928(19)
C21 H21B 0.971(18)
C21 H21C 0.99(2)
C22 N22 1.1409(17)

loop_
_geom_hbond_atom_site_label_D
_geom_hbond_atom_site_label_H
_geom_hbond_atom_site_label_A
_geom_hbond_distance_DH
_geom_hbond_distance_HA
_geom_hbond_distance_DA
_geom_hbond_angle_DHA
O6 H6A O4 0.94(2) 1.73(2) 2.6438(13) 164.8(19)

loop_
_geom_torsion_atom_site_label_1
_geom_torsion_atom_site_label_2
_geom_torsion_atom_site_label_3
_geom_torsion_atom_site_label_4
_geom_torsion
C14 C1 N1 C4 150.36(10)
C2 C1 N1 C4 25.31(12)
C14 C1 N1 C5 -51.85(14)
C2 C1 N1 C5 -176.90(10)
N1 C1 C2 C22 -153.21(10)
C14 C1 C2 C22 81.13(12)
N1 C1 C2 C3 -32.59(11)
C14 C1 C2 C3 -158.25(10)
N1 C1 C2 C20 87.61(11)
C14 C1 C2 C20 -38.05(13)
C22 C2 C3 C4 145.96(10)
C20 C2 C3 C4 -91.43(11)
C1 C2 C3 C4 29.21(11)
C1 N1 C4 O4 172.29(11)
C5 N1 C4 O4 15.45(18)
C1 N1 C4 C3 -6.63(13)
C5 N1 C4 C3 -163.47(10)
C2 C3 C4 O4 165.49(11)
C2 C3 C4 N1 -15.56(13)
C4 N1 C5 C13 63.70(14)
C1 N1 C5 C13 -91.35(12)
C4 N1 C5 C6 -64.93(14)
C1 N1 C5 C6 140.02(10)
N1 C5 C6 O6 78.05(12)
C13 C5 C6 O6 -49.15(13)
N1 C5 C6 C7 -160.94(9)
C13 C5 C6 C7 71.86(12)
O6 C6 C7 C8 15.38(15)
C5 C6 C7 C8 -108.61(12)
O6 C6 C7 C12 -165.59(10)
C5 C6 C7 C12 70.42(14)
C12 C7 C8 C9 -1.53(18)
C6 C7 C8 C9 177.51(12)
C7 C8 C9 C10 0.1(2)
C8 C9 C10 C11 0.9(2)
C9 C10 C11 C12 -0.46(19)
C10 C11 C12 C7 -0.97(18)
C8 C7 C12 C11 1.96(17)
C6 C7 C12 C11 -177.10(11)
N1 C1 C14 C19 148.91(10)
C2 C1 C14 C19 -92.83(13)
N1 C1 C14 C15 -32.32(15)
C2 C1 C14 C15 85.94(13)
C19 C14 C15 C16 -0.86(17)
C1 C14 C15 C16 -179.61(11)
C14 C15 C16 C17 0.95(18)
C15 C16 C17 C18 -0.28(18)
C16 C17 C18 C19 -0.46(18)
C17 C18 C19 C14 0.55(18)
C15 C14 C19 C18 0.11(18)
C1 C14 C19 C18 178.91(11)
C22 C2 C20 O20 -7.52(15)
C3 C2 C20 O20 -133.81(12)
C1 C2 C20 O20 112.39(13)
C22 C2 C20 O21 172.26(9)
C3 C2 C20 O21 45.96(13)
C1 C2 C20 O21 -67.84(12)
O20 C20 O21 C21 0.26(18)
C2 C20 O21 C21 -179.50(10)
